data_4109365
loop_
_publ_author_name
'Hongjun Ren'
'Guillaume Dunet'
'Peter Mayer'
'Paul Knochel'

_publ_section_title
;
 Highly Diastereoselective Synthesis of Homoallylic Alcohols Bearing
 Adjacent Quaternary Centers Using Substituted Allylic Zinc Reagents
;
_journal_name_full 'Journal of the American Chemical Society'
_journal_page_first 5376
_journal_page_last 5377
_journal_paper_doi 10.1021/ja071380s
_journal_volume 129
_journal_year 2007
_chemical_formula_sum 'C22 H28 N2 O6'
_chemical_formula_weight 416.46
_chemical_name_systematic
; 
 ? 
;
_space_group_IT_number 4
_symmetry_cell_setting monoclinic
_symmetry_space_group_name_Hall 'P 2yb'
_symmetry_space_group_name_H-M 'P 1 21 1'
_atom_sites_solution_hydrogens geom
_atom_sites_solution_primary direct
_atom_sites_solution_secondary difmap
_audit_creation_method SHELXL-97
_cell_angle_alpha 90.00
_cell_angle_beta 108.0363(15)
_cell_angle_gamma 90.00
_cell_formula_units_Z 2
_cell_length_a 10.0151(3)
_cell_length_b 9.6694(2)
_cell_length_c 11.7012(3)
_cell_measurement_temperature 200(2)
_cell_volume 1077.46(5)
_computing_structure_refinement 'SHELXL-97 (Sheldrick, 1997)'
_computing_structure_solution 'SHELXS-97 (Sheldrick, 1990)'
_diffrn_ambient_temperature 200(2)
_diffrn_measured_fraction_theta_full 0.997
_diffrn_measured_fraction_theta_max 0.997
_diffrn_radiation_monochromator graphite
_diffrn_radiation_source 'fine-focus sealed tube'
_diffrn_radiation_type MoK\a
_diffrn_radiation_wavelength 0.71073
_diffrn_reflns_av_R_equivalents 0.0000
_diffrn_reflns_av_sigmaI/netI 0.0336
_diffrn_reflns_limit_h_max 12
_diffrn_reflns_limit_h_min -12
_diffrn_reflns_limit_k_max 12
_diffrn_reflns_limit_k_min -12
_diffrn_reflns_limit_l_max 15
_diffrn_reflns_limit_l_min -15
_diffrn_reflns_number 4864
_diffrn_reflns_theta_full 27.46
_diffrn_reflns_theta_max 27.46
_diffrn_reflns_theta_min 3.15
_exptl_absorpt_coefficient_mu 0.094
_exptl_crystal_density_diffrn 1.284
_exptl_crystal_F_000 444
_refine_diff_density_max 0.140
_refine_diff_density_min -0.190
_refine_diff_density_rms 0.037
_refine_ls_abs_structure_details 'Flack H D (1983), Acta Cryst. A39, 876-881'
_refine_ls_abs_structure_Flack 0.4(9)
_refine_ls_extinction_method none
_refine_ls_goodness_of_fit_ref 1.041
_refine_ls_hydrogen_treatment mixed
_refine_ls_matrix_type full
_refine_ls_number_parameters 383
_refine_ls_number_reflns 4864
_refine_ls_number_restraints 1
_refine_ls_restrained_S_all 1.041
_refine_ls_R_factor_all 0.0528
_refine_ls_R_factor_gt 0.0401
_refine_ls_shift/su_max 0.000
_refine_ls_shift/su_mean 0.000
_refine_ls_structure_factor_coef Fsqd
_refine_ls_weighting_details 'calc w=1/[\s^2^(Fo^2^)+(0.0394P)^2^+0.2358P] where P=(Fo^2^+2Fc^2^)/3'
_refine_ls_weighting_scheme calc
_refine_ls_wR_factor_gt 0.0866
_refine_ls_wR_factor_ref 0.0943
_reflns_number_gt 4197
_reflns_number_total 4864
_reflns_threshold_expression >2sigma(I)
_cod_data_source_file ja071380ssi20070302_065026.cif
_cod_data_source_block kn251
_cod_database_code 4109365

loop_
_symmetry_equiv_pos_as_xyz
'x, y, z'
'-x, y+1/2, -z'

loop_
_atom_site_label
_atom_site_type_symbol
_atom_site_fract_x
_atom_site_fract_y
_atom_site_fract_z
_atom_site_U_iso_or_equiv
_atom_site_adp_type
_atom_site_occupancy
_atom_site_symmetry_multiplicity
_atom_site_calc_flag
O1 O 0.39764(13) 0.53638(12) 0.85638(10) 0.0300(3) Uani 1 1 d
O2 O 0.46542(15) 0.69436(14) 1.00498(12) 0.0422(3) Uani 1 1 d
O3 O -0.0019(2) 0.15364(19) 1.02167(16) 0.0686(5) Uani 1 1 d
O4 O 0.0466(2) 0.1950(2) 0.85962(17) 0.0929(8) Uani 1 1 d
O5 O 0.18559(19) 0.4396(2) 1.36839(13) 0.0597(4) Uani 1 1 d
O6 O 0.3021(2) 0.62290(19) 1.35606(14) 0.0628(5) Uani 1 1 d
N1 N 0.0588(2) 0.21880(19) 0.96370(16) 0.0488(4) Uani 1 1 d
N2 N 0.24168(17) 0.5170(2) 1.31425(14) 0.0411(4) Uani 1 1 d
C1 C 0.40121(18) 0.59223(19) 0.96090(15) 0.0297(4) Uani 1 1 d
C2 C 0.31402(18) 0.51072(18) 1.02058(15) 0.0291(3) Uani 1 1 d
C3 C 0.22993(19) 0.40089(19) 0.96339(16) 0.0329(4) Uani 1 1 d
C4 C 0.15060(19) 0.33346(19) 1.02379(16) 0.0346(4) Uani 1 1 d
C5 C 0.15261(19) 0.3678(2) 1.13891(16) 0.0342(4) Uani 1 1 d
C6 C 0.23755(18) 0.47745(18) 1.19180(15) 0.0307(4) Uani 1 1 d
C7 C 0.31694(19) 0.55037(19) 1.13564(15) 0.0304(4) Uani 1 1 d
C8 C 0.46237(18) 0.61138(18) 0.77884(15) 0.0289(4) Uani 1 1 d
C9 C 0.5459(2) 0.50134(19) 0.73443(16) 0.0353(4) Uani 1 1 d
C10 C 0.6083(3) 0.5623(2) 0.6411(2) 0.0474(5) Uani 1 1 d
C11 C 0.6674(2) 0.4512(3) 0.8428(2) 0.0473(5) Uani 1 1 d
C12 C 0.4529(3) 0.3783(2) 0.6788(2) 0.0449(5) Uani 1 1 d
C13 C 0.34782(18) 0.68949(18) 0.67879(15) 0.0283(3) Uani 1 1 d
C14 C 0.21628(19) 0.72788(19) 0.71310(15) 0.0317(4) Uani 1 1 d
C15 C 0.1215(2) 0.6345(2) 0.71705(19) 0.0396(4) Uani 1 1 d
C16 C 0.1961(2) 0.8795(2) 0.73071(17) 0.0346(4) Uani 1 1 d
C17 C 0.3402(2) 0.9486(2) 0.79062(16) 0.0377(4) Uani 1 1 d
C18 C 0.35454(19) 0.9552(2) 0.66274(16) 0.0341(4) Uani 1 1 d
C19 C 0.4136(2) 0.8179(2) 0.63588(16) 0.0335(4) Uani 1 1 d
C20 C 0.1911(2) 0.9590(2) 0.61256(17) 0.0368(4) Uani 1 1 d
C21 C 0.1350(3) 1.1054(2) 0.6100(3) 0.0522(5) Uani 1 1 d
C22 C 0.1171(2) 0.8884(3) 0.49344(19) 0.0432(5) Uani 1 1 d
H3 H 0.228(2) 0.373(2) 0.8844(19) 0.033(5) Uiso 1 1 d
H13 H 0.3180(18) 0.6216(19) 0.6118(16) 0.021(4) Uiso 1 1 d
H5 H 0.094(2) 0.314(2) 1.1780(19) 0.040(5) Uiso 1 1 d
H191 H 0.522(3) 0.820(2) 0.680(2) 0.047(6) Uiso 1 1 d
H8 H 0.5286(18) 0.6821(19) 0.8321(16) 0.021(4) Uiso 1 1 d
H16 H 0.119(2) 0.895(2) 0.763(2) 0.048(6) Uiso 1 1 d
H7 H 0.373(2) 0.625(2) 1.1754(18) 0.037(5) Uiso 1 1 d
H18 H 0.409(2) 1.036(2) 0.6430(16) 0.030(5) Uiso 1 1 d
H121 H 0.508(3) 0.313(3) 0.646(2) 0.051(6) Uiso 1 1 d
H171 H 0.416(2) 0.889(2) 0.8560(18) 0.035(5) Uiso 1 1 d
H192 H 0.3952(19) 0.808(2) 0.5454(17) 0.029(5) Uiso 1 1 d
H172 H 0.332(2) 1.043(3) 0.823(2) 0.048(6) Uiso 1 1 d
H151 H 0.135(2) 0.541(2) 0.7025(18) 0.036(5) Uiso 1 1 d
H122 H 0.377(3) 0.401(3) 0.612(3) 0.073(9) Uiso 1 1 d
H152 H 0.037(2) 0.659(2) 0.7362(19) 0.044(6) Uiso 1 1 d
H211 H 0.031(3) 1.107(3) 0.596(2) 0.070(8) Uiso 1 1 d
H123 H 0.423(2) 0.330(2) 0.738(2) 0.044(6) Uiso 1 1 d
H101 H 0.670(3) 0.639(3) 0.676(2) 0.060(7) Uiso 1 1 d
H111 H 0.728(3) 0.375(3) 0.818(2) 0.059(7) Uiso 1 1 d
H212 H 0.160(3) 1.168(3) 0.544(3) 0.072(8) Uiso 1 1 d
H112 H 0.631(3) 0.403(3) 0.907(2) 0.063(7) Uiso 1 1 d
H102 H 0.533(3) 0.597(3) 0.568(2) 0.059(7) Uiso 1 1 d
H103 H 0.664(3) 0.489(3) 0.615(3) 0.080(9) Uiso 1 1 d
H213 H 0.175(3) 1.152(3) 0.681(3) 0.060(8) Uiso 1 1 d
H221 H 0.125(2) 0.944(3) 0.422(2) 0.051(6) Uiso 1 1 d
H222 H 0.150(3) 0.797(3) 0.483(2) 0.056(7) Uiso 1 1 d
H223 H 0.022(3) 0.884(3) 0.488(2) 0.046(6) Uiso 1 1 d
H113 H 0.729(3) 0.529(3) 0.883(2) 0.064(8) Uiso 1 1 d

loop_
_atom_site_aniso_label
_atom_site_aniso_U_11
_atom_site_aniso_U_22
_atom_site_aniso_U_33
_atom_site_aniso_U_23
_atom_site_aniso_U_13
_atom_site_aniso_U_12
O1 0.0353(6) 0.0311(6) 0.0267(6) -0.0004(5) 0.0141(5) -0.0036(5)
O2 0.0559(9) 0.0401(7) 0.0342(6) -0.0053(6) 0.0191(6) -0.0133(7)
O3 0.0763(11) 0.0748(12) 0.0638(11) -0.0146(9) 0.0351(9) -0.0428(10)
O4 0.1255(18) 0.1082(17) 0.0617(11) -0.0448(12) 0.0533(12) -0.0769(15)
O5 0.0723(11) 0.0786(11) 0.0379(7) -0.0008(8) 0.0311(7) -0.0188(9)
O6 0.0812(12) 0.0725(12) 0.0434(9) -0.0226(8) 0.0320(8) -0.0277(10)
N1 0.0535(11) 0.0524(11) 0.0455(10) -0.0123(8) 0.0226(8) -0.0204(9)
N2 0.0414(9) 0.0555(10) 0.0297(8) -0.0020(8) 0.0161(7) -0.0028(8)
C1 0.0324(9) 0.0324(9) 0.0252(8) 0.0023(7) 0.0100(7) -0.0006(7)
C2 0.0298(8) 0.0304(8) 0.0275(8) 0.0017(7) 0.0094(6) 0.0016(7)
C3 0.0368(9) 0.0347(10) 0.0295(9) -0.0019(7) 0.0138(7) -0.0007(8)
C4 0.0325(9) 0.0361(10) 0.0370(9) -0.0042(8) 0.0133(7) -0.0046(8)
C5 0.0326(9) 0.0391(10) 0.0336(9) 0.0035(8) 0.0144(7) 0.0010(8)
C6 0.0303(9) 0.0366(10) 0.0262(8) 0.0007(7) 0.0100(7) 0.0043(7)
C7 0.0318(9) 0.0317(9) 0.0282(8) -0.0002(7) 0.0100(7) 0.0022(8)
C8 0.0316(9) 0.0321(9) 0.0259(8) 0.0007(7) 0.0131(7) -0.0037(7)
C9 0.0360(10) 0.0345(9) 0.0399(9) -0.0001(8) 0.0182(8) 0.0031(8)
C10 0.0552(13) 0.0459(13) 0.0541(13) 0.0015(10) 0.0358(11) 0.0075(11)
C11 0.0408(11) 0.0453(12) 0.0548(12) 0.0074(11) 0.0132(10) 0.0096(10)
C12 0.0529(13) 0.0336(10) 0.0512(12) -0.0091(10) 0.0207(11) 0.0025(10)
C13 0.0302(9) 0.0302(9) 0.0266(8) 0.0009(7) 0.0120(7) -0.0017(7)
C14 0.0318(9) 0.0355(10) 0.0284(8) 0.0010(7) 0.0103(7) -0.0003(7)
C15 0.0343(10) 0.0412(12) 0.0459(11) 0.0011(9) 0.0163(8) -0.0040(9)
C16 0.0340(9) 0.0348(9) 0.0393(9) -0.0012(8) 0.0176(8) 0.0017(8)
C17 0.0428(11) 0.0336(10) 0.0374(10) -0.0069(8) 0.0135(8) -0.0042(8)
C18 0.0354(10) 0.0306(9) 0.0369(9) 0.0014(7) 0.0120(7) -0.0044(8)
C19 0.0364(10) 0.0338(9) 0.0342(9) 0.0028(8) 0.0168(8) -0.0021(8)
C20 0.0363(10) 0.0340(9) 0.0402(9) 0.0035(8) 0.0118(8) 0.0000(8)
C21 0.0497(14) 0.0386(11) 0.0681(16) 0.0066(11) 0.0182(12) 0.0094(10)
C22 0.0389(11) 0.0454(12) 0.0409(11) 0.0059(9) 0.0058(8) -0.0012(10)

loop_
_atom_type_symbol
_atom_type_description
_atom_type_scat_dispersion_real
_atom_type_scat_dispersion_imag
_atom_type_scat_source
C C 0.0033 0.0016 'International Tables Vol C Tables 4.2.6.8 and 6.1.1.4'
H H 0.0000 0.0000 'International Tables Vol C Tables 4.2.6.8 and 6.1.1.4'
N N 0.0061 0.0033 'International Tables Vol C Tables 4.2.6.8 and 6.1.1.4'
O O 0.0106 0.0060 'International Tables Vol C Tables 4.2.6.8 and 6.1.1.4'

loop_
_geom_angle_atom_site_label_1
_geom_angle_atom_site_label_2
_geom_angle_atom_site_label_3
_geom_angle
C1 O1 C8 118.68(13)
O4 N1 O3 123.45(18)
O4 N1 C4 118.55(17)
O3 N1 C4 117.99(17)
O6 N2 O5 124.01(16)
O6 N2 C6 118.18(16)
O5 N2 C6 117.80(17)
O2 C1 O1 125.94(16)
O2 C1 C2 122.85(15)
O1 C1 C2 111.21(15)
C3 C2 C7 120.26(16)
C3 C2 C1 122.02(15)
C7 C2 C1 117.71(16)
C4 C3 C2 118.24(16)
C4 C3 H3 121.2(12)
C2 C3 H3 120.6(12)
C3 C4 C5 123.30(17)
C3 C4 N1 119.00(16)
C5 C4 N1 117.70(16)
C6 C5 C4 116.28(16)
C6 C5 H5 124.5(12)
C4 C5 H5 119.2(12)
C7 C6 C5 123.22(15)
C7 C6 N2 119.14(16)
C5 C6 N2 117.64(16)
C6 C7 C2 118.67(16)
C6 C7 H7 120.1(12)
C2 C7 H7 121.3(13)
O1 C8 C9 104.99(13)
O1 C8 C13 110.03(13)
C9 C8 C13 115.61(14)
O1 C8 H8 106.4(10)
C9 C8 H8 110.6(10)
C13 C8 H8 108.8(10)
C12 C9 C10 108.98(18)
C12 C9 C11 109.18(18)
C10 C9 C11 108.38(18)
C12 C9 C8 111.01(15)
C10 C9 C8 110.99(15)
C11 C9 C8 108.25(16)
C9 C10 H101 110.1(15)
C9 C10 H102 111.4(15)
H101 C10 H102 109(2)
C9 C10 H103 109.6(17)
H101 C10 H103 109(2)
H102 C10 H103 108(2)
C9 C11 H111 111.6(14)
C9 C11 H112 111.7(14)
H111 C11 H112 104(2)
C9 C11 H113 111.5(16)
H111 C11 H113 110(2)
H112 C11 H113 108(2)
C9 C12 H121 108.8(14)
C9 C12 H122 113.8(19)
H121 C12 H122 103(2)
C9 C12 H123 110.8(14)
H121 C12 H123 108.2(19)
H122 C12 H123 111(2)
C14 C13 C8 114.35(13)
C14 C13 C19 111.92(14)
C8 C13 C19 109.99(14)
C14 C13 H13 107.0(10)
C8 C13 H13 104.1(10)
C19 C13 H13 109.0(10)
C15 C14 C16 122.23(18)
C15 C14 C13 121.82(17)
C16 C14 C13 115.73(15)
C14 C15 H151 120.7(13)
C14 C15 H152 121.7(13)
H151 C15 H152 117.5(19)
C14 C16 C17 109.69(16)
C14 C16 C20 109.04(15)
C17 C16 C20 87.62(14)
C14 C16 H16 110.9(14)
C17 C16 H16 120.2(13)
C20 C16 H16 117.2(14)
C16 C17 C18 86.13(13)
C16 C17 H171 116.7(11)
C18 C17 H171 117.1(11)
C16 C17 H172 113.2(13)
C18 C17 H172 111.5(13)
H171 C17 H172 110.4(17)
C19 C18 C17 108.75(15)
C19 C18 C20 111.85(15)
C17 C18 C20 87.95(14)
C19 C18 H18 110.9(11)
C17 C18 H18 117.7(10)
C20 C18 H18 117.7(11)
C18 C19 C13 113.41(14)
C18 C19 H191 106.8(13)
C13 C19 H191 109.7(12)
C18 C19 H192 109.7(11)
C13 C19 H192 107.5(11)
H191 C19 H192 109.6(16)
C21 C20 C22 109.12(18)
C21 C20 C18 111.60(17)
C22 C20 C18 119.38(17)
C21 C20 C16 112.63(17)
C22 C20 C16 117.42(16)
C18 C20 C16 85.01(13)
C20 C21 H211 111.8(17)
C20 C21 H212 111.8(15)
H211 C21 H212 110(2)
C20 C21 H213 112.4(17)
H211 C21 H213 106(2)
H212 C21 H213 104(2)
C20 C22 H221 112.3(13)
C20 C22 H222 115.8(15)
H221 C22 H222 105.2(19)
C20 C22 H223 106.0(15)
H221 C22 H223 108(2)
H222 C22 H223 110(2)

loop_
_geom_bond_atom_site_label_1
_geom_bond_atom_site_label_2
_geom_bond_distance
O1 C1 1.327(2)
O1 C8 1.4607(19)
O2 C1 1.204(2)
O3 N1 1.217(2)
O4 N1 1.208(2)
O5 N2 1.224(2)
O6 N2 1.213(2)
N1 C4 1.473(2)
N2 C6 1.471(2)
C1 C2 1.500(2)
C2 C3 1.391(2)
C2 C7 1.392(2)
C3 C4 1.380(2)
C3 H3 0.96(2)
C4 C5 1.382(3)
C5 C6 1.380(3)
C5 H5 1.00(2)
C6 C7 1.373(3)
C7 H7 0.94(2)
C8 C9 1.540(2)
C8 C13 1.557(2)
C8 H8 1.020(19)
C9 C12 1.527(3)
C9 C10 1.533(3)
C9 C11 1.539(3)
C10 H101 0.97(3)
C10 H102 1.00(3)
C10 H103 1.00(3)
C11 H111 1.05(3)
C11 H112 1.04(3)
C11 H113 0.99(3)
C12 H121 0.99(3)
C12 H122 0.93(3)
C12 H123 0.96(2)
C13 C14 1.537(2)
C13 C19 1.560(2)
C13 H13 0.995(18)
C14 C15 1.321(3)
C14 C16 1.503(3)
C15 H151 0.94(2)
C15 H152 0.97(2)
C16 C17 1.547(3)
C16 C20 1.569(3)
C16 H16 0.97(2)
C17 C18 1.548(3)
C17 H171 1.07(2)
C17 H172 1.00(2)
C18 C19 1.525(3)
C18 C20 1.559(3)
C18 H18 1.02(2)
C19 H191 1.05(2)
C19 H192 1.021(19)
C20 C21 1.520(3)
C20 C22 1.523(3)
C21 H211 1.01(3)
C21 H212 1.07(3)
C21 H213 0.92(3)
C22 H221 1.02(2)
C22 H222 0.96(3)
C22 H223 0.94(2)

loop_
_geom_torsion_atom_site_label_1
_geom_torsion_atom_site_label_2
_geom_torsion_atom_site_label_3
_geom_torsion_atom_site_label_4
_geom_torsion
C8 O1 C1 O2 -7.8(3)
C8 O1 C1 C2 172.52(13)
O2 C1 C2 C3 173.71(17)
O1 C1 C2 C3 -6.6(2)
O2 C1 C2 C7 -4.8(3)
O1 C1 C2 C7 174.82(15)
C7 C2 C3 C4 0.0(3)
C1 C2 C3 C4 -178.54(16)
C2 C3 C4 C5 -1.3(3)
C2 C3 C4 N1 178.77(17)
O4 N1 C4 C3 -6.3(3)
O3 N1 C4 C3 174.4(2)
O4 N1 C4 C5 173.8(2)
O3 N1 C4 C5 -5.6(3)
C3 C4 C5 C6 1.3(3)
N1 C4 C5 C6 -178.74(17)
C4 C5 C6 C7 0.0(3)
C4 C5 C6 N2 179.79(16)
O6 N2 C6 C7 8.6(3)
O5 N2 C6 C7 -170.30(18)
O6 N2 C6 C5 -171.25(18)
O5 N2 C6 C5 9.9(3)
C5 C6 C7 C2 -1.2(3)
N2 C6 C7 C2 178.98(16)
C3 C2 C7 C6 1.2(2)
C1 C2 C7 C6 179.80(16)
C1 O1 C8 C9 135.60(15)
C1 O1 C8 C13 -99.39(17)
O1 C8 C9 C12 52.88(19)
C13 C8 C9 C12 -68.6(2)
O1 C8 C9 C10 174.24(17)
C13 C8 C9 C10 52.8(2)
O1 C8 C9 C11 -66.94(18)
C13 C8 C9 C11 171.63(16)
O1 C8 C13 C14 26.7(2)
C9 C8 C13 C14 145.39(15)
O1 C8 C13 C19 153.63(13)
C9 C8 C13 C19 -87.69(18)
C8 C13 C14 C15 -74.6(2)
C19 C13 C14 C15 159.44(17)
C8 C13 C14 C16 110.70(18)
C19 C13 C14 C16 -15.2(2)
C15 C14 C16 C17 148.48(18)
C13 C14 C16 C17 -36.9(2)
C15 C14 C16 C20 -117.12(19)
C13 C14 C16 C20 57.5(2)
C14 C16 C17 C18 82.27(16)
C20 C16 C17 C18 -27.11(14)
C16 C17 C18 C19 -85.10(16)
C16 C17 C18 C20 27.30(14)
C17 C18 C19 C13 41.9(2)
C20 C18 C19 C13 -53.53(19)
C14 C13 C19 C18 12.6(2)
C8 C13 C19 C18 -115.68(16)
C19 C18 C20 C21 -165.15(17)
C17 C18 C20 C21 85.46(19)
C19 C18 C20 C22 -36.3(2)
C17 C18 C20 C22 -145.71(18)
C19 C18 C20 C16 82.47(16)
C17 C18 C20 C16 -26.93(13)
C14 C16 C20 C21 165.58(17)
C17 C16 C20 C21 -84.40(19)
C14 C16 C20 C22 37.6(2)
C17 C16 C20 C22 147.58(18)
C14 C16 C20 C18 -83.08(16)
C17 C16 C20 C18 26.95(14)
